data_4322194
loop_
_publ_author_name
'Paul Roussel'
'Nathaniel W. Alcock'
'Rita Boaretto'
'Andrew J. Kingsley'
'Ian J. Munslow'
'Christopher J. Sanders'
'Peter Scott'

_publ_section_title
;
 Complexes of Triamidoamines with the Early Actinides. Synthetic Routes to
 Monomeric Compounds of Tetravalent Uranium and Thorium Containing Halide
 and Amide Ligands
;
_journal_name_full 'Inorganic Chemistry'
_journal_page_first 3651
_journal_page_last 3656
_journal_paper_doi 10.1021/ic990563f
_journal_volume 38
_journal_year 1999
_chemical_formula_sum 'C28 H67 N5 Si3 U'
_chemical_formula_weight 796.17
_chemical_name_systematic
; 
 ? 
;
_space_group_IT_number 14
_symmetry_cell_setting monoclinic
_symmetry_space_group_name_Hall '-P 2yn'
_symmetry_space_group_name_H-M 'P 1 21/n 1'
_atom_sites_solution_hydrogens geom
_atom_sites_solution_primary direct
_atom_sites_solution_secondary difmap
_audit_creation_method SHELXL
_cell_angle_alpha 90.00
_cell_angle_beta 98.2170(10)
_cell_angle_gamma 90.00
_cell_formula_units_Z 4
_cell_length_a 10.0133(15)
_cell_length_b 23.364(3)
_cell_length_c 16.599(3)
_cell_measurement_reflns_used 8192
_cell_measurement_temperature 200(2)
_cell_measurement_theta_max 20
_cell_measurement_theta_min 3
_cell_volume 3843.5(10)
_computing_structure_refinement 'SHELXL-96 (Sheldrick, 1996)'
_computing_structure_solution 'SHELXS-96 (Sheldrick, 1990)'
_diffrn_ambient_temperature 200(2)
_diffrn_radiation_monochromator graphite
_diffrn_radiation_source 'fine-focus sealed tube'
_diffrn_radiation_type MoK\a
_diffrn_radiation_wavelength 0.71073
_diffrn_reflns_av_R_equivalents 0.0644
_diffrn_reflns_av_sigmaI/netI 0.1026
_diffrn_reflns_limit_h_max 13
_diffrn_reflns_limit_h_min -12
_diffrn_reflns_limit_k_max 30
_diffrn_reflns_limit_k_min -31
_diffrn_reflns_limit_l_max 21
_diffrn_reflns_limit_l_min -10
_diffrn_reflns_number 22995
_diffrn_reflns_theta_max 28.51
_diffrn_reflns_theta_min 1.52
_exptl_absorpt_coefficient_mu 4.339
_exptl_absorpt_correction_T_max 0.928
_exptl_absorpt_correction_T_min 0.484
_exptl_absorpt_correction_type psi-scan
_exptl_crystal_colour Brown
_exptl_crystal_density_diffrn 1.376
_exptl_crystal_description Block
_exptl_crystal_F_000 1616
_exptl_crystal_size_max 0.4
_exptl_crystal_size_mid 0.4
_exptl_crystal_size_min 0.2
_refine_diff_density_max 1.928
_refine_diff_density_min -1.710
_refine_diff_density_rms 0.136
_refine_ls_extinction_method none
_refine_ls_goodness_of_fit_all 0.909
_refine_ls_goodness_of_fit_obs 1.019
_refine_ls_matrix_type full
_refine_ls_number_parameters 350
_refine_ls_number_reflns 8926
_refine_ls_number_restraints 0
_refine_ls_restrained_S_all 0.909
_refine_ls_restrained_S_obs 1.019
_refine_ls_R_factor_all 0.0944
_refine_ls_R_factor_obs 0.0435
_refine_ls_shift/esd_max 0.078
_refine_ls_shift/esd_mean 0.002
_refine_ls_structure_factor_coef Fsqd
_refine_ls_weighting_details 'w=1/[\s^2^(Fo^2^)+(0.0369P)^2^+0.0000P] where P=(Fo^2^+2Fc^2^)/3'
_refine_ls_weighting_scheme calc
_refine_ls_wR_factor_all 0.0918
_refine_ls_wR_factor_obs 0.0797
_reflns_number_observed 5463
_reflns_number_total 8926
_reflns_observed_criterion >2sigma(I)
_cod_data_source_file ic990563f_4.cif
_cod_data_source_block snm
_cod_depositor_comments
;
The following automatic conversions were performed:

'_refine_ls_weighting_scheme' value 'calc
w=1/[\s^2^(Fo^2^)+(0.0369P)^2^+0.0000P] where P=(Fo^2^+2Fc^2^)/3' was
changed to 'calc'. New tag '_refine_ls_weighting_details' was
created. The value of the new tag was set to
'w=1/[\s^2^(Fo^2^)+(0.0369P)^2^+0.0000P] where P=(Fo^2^+2Fc^2^)/3'.

Automatic conversion script
Id: cif_fix_values 3143 2015-03-26 13:38:13Z robertas 
;
_cod_database_code 4322194

loop_
_symmetry_equiv_pos_as_xyz
'x, y, z'
'-x+1/2, y+1/2, -z+1/2'
'-x, -y, -z'
'x-1/2, -y-1/2, z-1/2'

loop_
_atom_site_aniso_label
_atom_site_aniso_U_11
_atom_site_aniso_U_22
_atom_site_aniso_U_33
_atom_site_aniso_U_23
_atom_site_aniso_U_13
_atom_site_aniso_U_12
U1 0.03021(11) 0.02412(11) 0.03546(14) -0.00076(12) 0.00138(8) -0.00125(11)
N1 0.050(3) 0.021(3) 0.045(3) -0.007(2) 0.012(3) -0.004(2)
N2 0.040(3) 0.023(3) 0.045(3) 0.007(2) -0.003(2) 0.001(2)
N3 0.031(2) 0.028(3) 0.045(3) -0.010(2) -0.001(2) -0.004(2)
N4 0.041(3) 0.041(3) 0.047(4) -0.001(3) -0.006(2) -0.007(3)
N5 0.025(2) 0.071(4) 0.075(4) 0.028(4) -0.003(3) -0.003(3)
Si1 0.0566(11) 0.0241(9) 0.0575(14) -0.0072(8) 0.0201(10) -0.0069(8)
Si2 0.0592(11) 0.0295(10) 0.0415(12) -0.0008(8) 0.0099(9) -0.0049(8)
Si3 0.0421(10) 0.0277(9) 0.0503(13) -0.0064(8) 0.0067(9) 0.0016(7)
C1 0.058(5) 0.054(4) 0.048(5) -0.007(4) -0.011(4) -0.023(4)
C2 0.078(5) 0.044(4) 0.044(5) -0.017(3) 0.018(4) -0.016(4)
C3 0.054(4) 0.064(5) 0.053(5) 0.011(4) -0.012(4) 0.002(4)
C4 0.055(4) 0.036(4) 0.063(5) 0.013(3) -0.006(4) 0.003(3)
C5 0.033(3) 0.050(4) 0.073(6) -0.004(4) -0.008(4) -0.002(3)
C6 0.032(3) 0.032(4) 0.072(5) -0.017(3) 0.009(3) -0.006(3)
C7 0.067(4) 0.042(4) 0.063(5) 0.010(4) 0.010(4) -0.004(4)
C8 0.077(5) 0.035(4) 0.089(6) -0.006(4) 0.022(5) -0.018(4)
C9 0.101(6) 0.023(4) 0.081(6) -0.002(4) 0.036(5) 0.004(4)
C10 0.099(7) 0.048(5) 0.191(12) 0.027(7) 0.047(7) 0.015(5)
C11 0.089(7) 0.050(5) 0.161(10) -0.003(6) 0.057(7) 0.022(5)
C12 0.191(12) 0.073(7) 0.131(11) -0.042(7) 0.037(9) 0.039(7)
C13 0.084(5) 0.044(4) 0.103(7) 0.000(4) 0.041(5) 0.010(4)
C14 0.103(7) 0.115(8) 0.048(6) -0.014(5) 0.011(5) -0.041(6)
C15 0.051(4) 0.026(3) 0.058(5) 0.004(3) 0.009(3) -0.001(3)
C16 0.076(5) 0.027(4) 0.160(10) 0.016(5) 0.023(6) 0.000(4)
C17 0.080(5) 0.071(6) 0.053(6) -0.011(4) 0.002(4) -0.012(4)
C18 0.077(5) 0.060(5) 0.077(6) -0.009(4) 0.027(5) -0.020(4)
C19 0.066(5) 0.043(4) 0.093(7) -0.015(4) 0.005(4) -0.021(4)
C20 0.068(4) 0.029(4) 0.063(5) -0.002(3) 0.012(4) 0.014(3)
C21 0.054(4) 0.053(4) 0.047(5) -0.011(4) -0.002(3) 0.018(3)
C22 0.098(6) 0.110(7) 0.062(6) -0.004(5) -0.012(5) 0.044(6)
C23 0.090(6) 0.098(7) 0.079(7) 0.028(6) 0.012(5) -0.009(6)
C24 0.129(7) 0.075(6) 0.071(7) -0.031(5) 0.017(5) 0.015(6)
C25 0.058(5) 0.097(7) 0.094(8) 0.040(6) 0.017(5) 0.010(5)
C26 0.070(6) 0.124(8) 0.093(8) -0.009(6) 0.000(5) -0.022(5)
C27 0.075(6) 0.103(8) 0.150(11) 0.033(7) -0.003(7) -0.037(6)
C28 0.044(5) 0.083(7) 0.206(12) 0.052(7) 0.020(6) 0.006(4)

loop_
_atom_site_label
_atom_site_type_symbol
_atom_site_fract_x
_atom_site_fract_y
_atom_site_fract_z
_atom_site_U_iso_or_equiv
_atom_site_thermal_displace_type
_atom_site_occupancy
_atom_site_calc_flag
_atom_site_refinement_flags
_atom_site_disorder_group
U1 U 0.10105(2) 0.186399(9) 0.690073(14) 0.03025(8) Uani 1 d . .
N1 N 0.1721(5) 0.27594(18) 0.7297(3) 0.0379(12) Uani 1 d . .
N2 N 0.0922(4) 0.12587(18) 0.7970(3) 0.0370(12) Uani 1 d . .
N3 N 0.2616(4) 0.15175(19) 0.6208(3) 0.0355(12) Uani 1 d . .
N4 N 0.3427(5) 0.1820(2) 0.7871(3) 0.0443(13) Uani 1 d . .
N5 N -0.1022(5) 0.1878(3) 0.6165(4) 0.0578(16) Uani 1 d . .
Si1 Si 0.19499(19) 0.33294(7) 0.66682(12) 0.0449(5) Uani 1 d . .
Si2 Si -0.03008(19) 0.12439(7) 0.86017(12) 0.0432(4) Uani 1 d . .
Si3 Si 0.25726(17) 0.09328(7) 0.55659(12) 0.0400(4) Uani 1 d . .
C1 C 0.3745(6) 0.2416(3) 0.8163(4) 0.055(2) Uani 1 d . .
H1A H 0.4345 0.2602 0.7816 0.066 Uiso 1 calc R .
H1B H 0.4220 0.2407 0.8728 0.066 Uiso 1 calc R .
C2 C 0.2462(7) 0.2755(3) 0.8133(4) 0.0544(19) Uani 1 d . .
H2A H 0.1889 0.2584 0.8508 0.065 Uiso 1 calc R .
H2B H 0.2678 0.3153 0.8312 0.065 Uiso 1 calc R .
C3 C 0.3292(7) 0.1422(3) 0.8550(5) 0.059(2) Uani 1 d . .
H3A H 0.3025 0.1636 0.9016 0.070 Uiso 1 calc R .
H3B H 0.4168 0.1232 0.8733 0.070 Uiso 1 calc R .
C4 C 0.2231(6) 0.0976(3) 0.8262(4) 0.0527(19) Uani 1 d . .
H4A H 0.2524 0.0749 0.7815 0.063 Uiso 1 calc R .
H4B H 0.2122 0.0712 0.8715 0.063 Uiso 1 calc R .
C5 C 0.4421(6) 0.1611(3) 0.7364(5) 0.0538(19) Uani 1 d . .
H5A H 0.4506 0.1190 0.7413 0.065 Uiso 1 calc R .
H5B H 0.5315 0.1783 0.7553 0.065 Uiso 1 calc R .
C6 C 0.3968(5) 0.1773(2) 0.6485(4) 0.0454(17) Uani 1 d . .
H6A H 0.3919 0.2194 0.6432 0.055 Uiso 1 calc R .
H6B H 0.4628 0.1630 0.6142 0.055 Uiso 1 calc R .
C7 C 0.1542(7) 0.3082(3) 0.5591(4) 0.0572(19) Uani 1 d . .
H7A H 0.2102 0.2749 0.5505 0.086 Uiso 1 calc R .
H7B H 0.1724 0.3391 0.5223 0.086 Uiso 1 calc R .
H7C H 0.0587 0.2975 0.5479 0.086 Uiso 1 calc R .
C8 C 0.3749(7) 0.3584(3) 0.6804(5) 0.066(2) Uani 1 d . .
H8A H 0.4341 0.3267 0.6697 0.099 Uiso 1 calc R .
H8B H 0.4006 0.3720 0.7363 0.099 Uiso 1 calc R .
H8C H 0.3838 0.3897 0.6422 0.099 Uiso 1 calc R .
C9 C 0.0846(8) 0.3975(3) 0.6825(5) 0.066(2) Uani 1 d . .
C10 C 0.1070(9) 0.4453(3) 0.6213(7) 0.110(4) Uani 1 d . .
H10A H 0.0706 0.4814 0.6387 0.165 Uiso 1 calc R .
H10B H 0.0608 0.4351 0.5671 0.165 Uiso 1 calc R .
H10C H 0.2039 0.4496 0.6193 0.165 Uiso 1 calc R .
C11 C -0.0657(8) 0.3823(3) 0.6692(6) 0.096(3) Uani 1 d . .
H11A H -0.1177 0.4141 0.6876 0.144 Uiso 1 calc R .
H11B H -0.0804 0.3477 0.7002 0.144 Uiso 1 calc R .
H11C H -0.0953 0.3753 0.6111 0.144 Uiso 1 calc R .
C12 C 0.1195(11) 0.4183(4) 0.7696(7) 0.130(4) Uani 1 d . .
H12A H 0.0718 0.4543 0.7763 0.196 Uiso 1 calc R .
H12B H 0.2170 0.4247 0.7818 0.196 Uiso 1 calc R .
H12C H 0.0922 0.3895 0.8068 0.196 Uiso 1 calc R .
C13 C -0.1467(8) 0.1863(3) 0.8318(5) 0.074(2) Uani 1 d . .
H13A H -0.0989 0.2222 0.8467 0.111 Uiso 1 calc R .
H13B H -0.2249 0.1832 0.8609 0.111 Uiso 1 calc R .
H13C H -0.1770 0.1857 0.7730 0.111 Uiso 1 calc R .
C14 C 0.0454(8) 0.1340(4) 0.9693(5) 0.089(3) Uani 1 d . .
H14A H 0.0896 0.1715 0.9761 0.133 Uiso 1 calc R .
H14B H 0.1120 0.1038 0.9848 0.133 Uiso 1 calc R .
H14C H -0.0259 0.1318 1.0039 0.133 Uiso 1 calc R .
C15 C -0.1342(6) 0.0561(2) 0.8535(4) 0.0446(16) Uani 1 d . .
C16 C -0.0387(8) 0.0037(3) 0.8639(6) 0.087(3) Uani 1 d . .
H16A H -0.0920 -0.0313 0.8652 0.130 Uiso 1 calc R .
H16B H 0.0234 0.0074 0.9148 0.130 Uiso 1 calc R .
H16C H 0.0130 0.0020 0.8180 0.130 Uiso 1 calc R .
C17 C -0.2204(7) 0.0512(3) 0.7696(4) 0.069(2) Uani 1 d . .
H17A H -0.2761 0.0166 0.7678 0.103 Uiso 1 calc R .
H17B H -0.1613 0.0490 0.7275 0.103 Uiso 1 calc R .
H17C H -0.2788 0.0849 0.7600 0.103 Uiso 1 calc R .
C18 C -0.2285(7) 0.0552(3) 0.9191(5) 0.070(2) Uani 1 d . .
H18A H -0.2870 0.0214 0.9113 0.105 Uiso 1 calc R .
H18B H -0.2841 0.0898 0.9146 0.105 Uiso 1 calc R .
H18C H -0.1745 0.0537 0.9732 0.105 Uiso 1 calc R .
C19 C 0.1095(7) 0.0487(3) 0.5739(5) 0.068(2) Uani 1 d . .
H19A H 0.0259 0.0689 0.5534 0.102 Uiso 1 calc R .
H19B H 0.1127 0.0415 0.6323 0.102 Uiso 1 calc R .
H19C H 0.1122 0.0121 0.5452 0.102 Uiso 1 calc R .
C20 C 0.4131(6) 0.0482(3) 0.5817(4) 0.0530(19) Uani 1 d . .
H20A H 0.4904 0.0683 0.5648 0.080 Uiso 1 calc R .
H20B H 0.4001 0.0116 0.5529 0.080 Uiso 1 calc R .
H20C H 0.4299 0.0413 0.6405 0.080 Uiso 1 calc R .
C21 C 0.2426(6) 0.1143(3) 0.4461(4) 0.0523(19) Uani 1 d . .
C22 C 0.1124(8) 0.1485(4) 0.4187(5) 0.092(3) Uani 1 d . .
H22A H 0.1116 0.1614 0.3624 0.138 Uiso 1 calc R .
H22B H 0.1091 0.1817 0.4543 0.138 Uiso 1 calc R .
H22C H 0.0338 0.1240 0.4218 0.138 Uiso 1 calc R .
C23 C 0.3624(8) 0.1537(4) 0.4326(5) 0.089(3) Uani 1 d . .
H23A H 0.3511 0.1664 0.3757 0.133 Uiso 1 calc R .
H23B H 0.4473 0.1325 0.4450 0.133 Uiso 1 calc R .
H23C H 0.3645 0.1871 0.4684 0.133 Uiso 1 calc R .
C24 C 0.2416(9) 0.0615(4) 0.3885(5) 0.091(3) Uani 1 d . .
H24A H 0.2256 0.0743 0.3317 0.137 Uiso 1 calc R .
H24B H 0.1697 0.0351 0.3985 0.137 Uiso 1 calc R .
H24C H 0.3289 0.0418 0.3990 0.137 Uiso 1 calc R .
C25 C -0.1927(8) 0.1381(4) 0.5961(6) 0.082(3) Uani 1 d . .
H25A H -0.2735 0.1435 0.6234 0.099 Uiso 1 calc R .
H25B H -0.1456 0.1035 0.6198 0.099 Uiso 1 calc R .
C26 C -0.2396(8) 0.1268(4) 0.5075(6) 0.097(3) Uani 1 d . .
H26A H -0.2898 0.0907 0.5016 0.145 Uiso 1 calc R .
H26B H -0.1613 0.1242 0.4784 0.145 Uiso 1 calc R .
H26C H -0.2984 0.1581 0.4847 0.145 Uiso 1 calc R .
C27 C -0.1657(9) 0.2414(4) 0.5898(7) 0.111(4) Uani 1 d . .
H27A H -0.1865 0.2401 0.5297 0.133 Uiso 1 calc R .
H27B H -0.0982 0.2721 0.6035 0.133 Uiso 1 calc R .
C28 C -0.2903(7) 0.2588(4) 0.6216(7) 0.111(4) Uani 1 d . .
H28A H -0.3084 0.2994 0.6094 0.166 Uiso 1 calc R .
H28B H -0.2788 0.2529 0.6806 0.166 Uiso 1 calc R .
H28C H -0.3662 0.2357 0.5957 0.166 Uiso 1 calc R .

loop_
_atom_type_symbol
_atom_type_description
_atom_type_scat_dispersion_real
_atom_type_scat_dispersion_imag
_atom_type_scat_source
C C 0.0033 0.0016 'International Tables Vol C Tables 4.2.6.8 and 6.1.1.4'
H H 0.0000 0.0000 'International Tables Vol C Tables 4.2.6.8 and 6.1.1.4'
N N 0.0061 0.0033 'International Tables Vol C Tables 4.2.6.8 and 6.1.1.4'
Si Si 0.0817 0.0704 'International Tables Vol C Tables 4.2.6.8 and 6.1.1.4'
U U -9.6767 9.6646 'International Tables Vol C Tables 4.2.6.8 and 6.1.1.4'

loop_
_geom_angle_atom_site_label_1
_geom_angle_atom_site_label_2
_geom_angle_atom_site_label_3
_geom_angle
_geom_angle_site_symmetry_1
_geom_angle_site_symmetry_3
_geom_angle_publ_flag
N5 U1 N3 112.9(2) . . y
N5 U1 N1 111.7(2) . . y
N3 U1 N1 105.13(16) . . y
N5 U1 N2 107.65(18) . . y
N3 U1 N2 106.49(17) . . y
N1 U1 N2 112.98(17) . . y
N5 U1 N4 176.70(18) . . y
N3 U1 N4 69.43(16) . . y
N1 U1 N4 69.38(16) . . y
N2 U1 N4 69.19(16) . . y
C2 N1 Si1 118.7(4) . . ?
C2 N1 U1 111.0(4) . . ?
Si1 N1 U1 126.7(3) . . ?
C4 N2 Si2 117.6(4) . . ?
C4 N2 U1 113.5(4) . . ?
Si2 N2 U1 126.6(2) . . ?
C6 N3 Si3 116.6(4) . . ?
C6 N3 U1 112.4(3) . . ?
Si3 N3 U1 129.8(2) . . ?
C5 N4 C3 111.6(5) . . ?
C5 N4 C1 111.3(5) . . ?
C3 N4 C1 112.1(5) . . ?
C5 N4 U1 106.9(4) . . ?
C3 N4 U1 107.8(3) . . ?
C1 N4 U1 106.7(3) . . ?
C27 N5 C25 112.4(6) . . ?
C27 N5 U1 120.7(5) . . ?
C25 N5 U1 126.6(5) . . ?
N1 Si1 C7 108.0(3) . . ?
N1 Si1 C8 112.3(3) . . ?
C7 Si1 C8 106.7(3) . . ?
N1 Si1 C9 113.4(3) . . ?
C7 Si1 C9 108.9(3) . . ?
C8 Si1 C9 107.3(3) . . ?
N2 Si2 C14 111.2(3) . . ?
N2 Si2 C13 107.6(3) . . ?
C14 Si2 C13 107.5(4) . . ?
N2 Si2 C15 114.4(3) . . ?
C14 Si2 C15 107.4(3) . . ?
C13 Si2 C15 108.4(3) . . ?
N3 Si3 C19 107.3(3) . . ?
N3 Si3 C20 111.0(3) . . ?
C19 Si3 C20 107.7(3) . . ?
N3 Si3 C21 112.7(3) . . ?
C19 Si3 C21 110.0(3) . . ?
C20 Si3 C21 108.0(3) . . ?
N4 C1 C2 109.8(5) . . ?
N1 C2 C1 110.3(5) . . ?
N4 C3 C4 109.1(5) . . ?
N2 C4 C3 110.1(5) . . ?
N4 C5 C6 109.5(5) . . ?
N3 C6 C5 109.4(5) . . ?
C12 C9 C11 107.4(8) . . ?
C12 C9 C10 111.0(7) . . ?
C11 C9 C10 107.7(7) . . ?
C12 C9 Si1 108.9(6) . . ?
C11 C9 Si1 111.9(5) . . ?
C10 C9 Si1 109.8(5) . . ?
C17 C15 C18 108.6(5) . . ?
C17 C15 C16 107.5(6) . . ?
C18 C15 C16 110.0(6) . . ?
C17 C15 Si2 110.3(5) . . ?
C18 C15 Si2 110.9(5) . . ?
C16 C15 Si2 109.4(4) . . ?
C22 C21 C23 106.7(6) . . ?
C22 C21 C24 107.3(6) . . ?
C23 C21 C24 108.5(6) . . ?
C22 C21 Si3 111.6(5) . . ?
C23 C21 Si3 109.9(5) . . ?
C24 C21 Si3 112.6(5) . . ?
N5 C25 C26 117.2(7) . . ?
N5 C27 C28 119.0(8) . . ?

loop_
_geom_bond_atom_site_label_1
_geom_bond_atom_site_label_2
_geom_bond_distance
_geom_bond_site_symmetry_2
_geom_bond_publ_flag
U1 N5 2.220(5) . y
U1 N3 2.256(5) . y
U1 N1 2.276(4) . y
U1 N2 2.281(5) . y
U1 N4 2.710(5) . y
N1 C2 1.477(8) . ?
N1 Si1 1.727(5) . ?
N2 C4 1.486(7) . ?
N2 Si2 1.723(5) . ?
N3 C6 1.491(7) . ?
N3 Si3 1.729(5) . ?
N4 C5 1.475(8) . ?
N4 C3 1.483(8) . ?
N4 C1 1.495(8) . ?
N5 C27 1.445(10) . ?
N5 C25 1.482(9) . ?
Si1 C7 1.868(7) . ?
Si1 C8 1.880(7) . ?
Si1 C9 1.910(7) . ?
Si2 C14 1.873(8) . ?
Si2 C13 1.876(7) . ?
Si2 C15 1.901(6) . ?
Si3 C19 1.866(6) . ?
Si3 C20 1.879(6) . ?
Si3 C21 1.883(7) . ?
C1 C2 1.503(9) . ?
C3 C4 1.515(8) . ?
C5 C6 1.511(9) . ?
C9 C12 1.518(12) . ?
C9 C11 1.532(10) . ?
C9 C10 1.547(11) . ?
C15 C17 1.534(9) . ?
C15 C18 1.540(9) . ?
C15 C16 1.546(8) . ?
C21 C22 1.542(9) . ?
C21 C23 1.554(10) . ?
C21 C24 1.560(9) . ?
C25 C26 1.503(11) . ?
C27 C28 1.479(12) . ?
